data_4066160
loop_
_publ_author_name
'Johnson, Magnus T.'
'Johansson, Roger'
'Kondrashov, Mikhail V.'
'Steyl, Gideon'
'Ahlquist, M\%arten S. G.'
'Roodt, Andreas'
'Wendt, Ola F.'

_publ_section_title
;
 Mechanisms of the CO2Insertion into (PCP) Palladium Allyl and Methyl
 \s-Bonds. A Kinetic and Computational Study
;
_journal_issue 16
_journal_name_full Organometallics
_journal_page_first 3521
_journal_paper_doi 10.1021/om100325v
_journal_volume 29
_journal_year 2010
_chemical_formula_sum 'C30 H52 O2 P2 Pd'
_chemical_formula_weight 613.06
_chemical_name_systematic
;
 ?
;
_space_group_IT_number 14
_symmetry_cell_setting monoclinic
_symmetry_space_group_name_Hall '-P 2yn'
_symmetry_space_group_name_H-M 'P 1 21/n 1'
_atom_sites_solution_hydrogens geom
_atom_sites_solution_primary direct
_atom_sites_solution_secondary difmap
_audit_creation_method SHELXL-97
_cell_angle_alpha 90.00
_cell_angle_beta 105.175(5)
_cell_angle_gamma 90.00
_cell_formula_units_Z 4
_cell_length_a 11.513(5)
_cell_length_b 17.992(5)
_cell_length_c 15.981(5)
_cell_measurement_reflns_used 11948
_cell_measurement_temperature 293(2)
_cell_measurement_theta_max 32.9428
_cell_measurement_theta_min 2.2562
_cell_volume 3194.9(19)
_computing_cell_refinement
;
CrysAlis RED, Oxford Diffraction Ltd.,
Version 1.171.31.5 (release 28-08-2006 CrysAlis171 .NET)
(compiled Aug 28 2006,13:05:05)
;
_computing_data_collection
;
CrysAlis CCD, Oxford Diffraction Ltd.,
Version 1.171.31.5 (release 28-08-2006 CrysAlis171 .NET)
(compiled Aug 28 2006,13:05:05)
;
_computing_data_reduction
;
CrysAlis RED, Oxford Diffraction Ltd.,
Version 1.171.31.5 (release 28-08-2006 CrysAlis171 .NET)
(compiled Aug 28 2006,13:05:05)
;
_computing_structure_refinement 'SHELXL-97 (Sheldrick, 2008)'
_computing_structure_solution
;
A. Altomare, M. C. Burla, M. Camalli, G. L. Cascarano, C. Giacovazzo, A.
Guagliardi, A. G. G. Moliterni, G. Polidori, R. Spagna: SIR97: a new tool for
crystal structure determination and refinement; J. Appl. Crystallogr. 1999,
32, 115-119.
;
_diffrn_ambient_temperature 293(2)
_diffrn_detector_area_resol_mean 16.1829
_diffrn_measured_fraction_theta_full 0.999
_diffrn_measured_fraction_theta_max 0.927
_diffrn_measurement_device_type 'Oxford Diffraction XCalibur 3'
_diffrn_measurement_method '\w scans'
_diffrn_radiation_monochromator graphite
_diffrn_radiation_source 'fine-focus sealed tube'
_diffrn_radiation_type MoK\a
_diffrn_radiation_wavelength 0.71069
_diffrn_reflns_av_R_equivalents 0.0268
_diffrn_reflns_av_sigmaI/netI 0.0704
_diffrn_reflns_limit_h_max 14
_diffrn_reflns_limit_h_min -17
_diffrn_reflns_limit_k_max 26
_diffrn_reflns_limit_k_min -26
_diffrn_reflns_limit_l_max 23
_diffrn_reflns_limit_l_min -23
_diffrn_reflns_number 31976
_diffrn_reflns_theta_full 27.00
_diffrn_reflns_theta_max 33.01
_diffrn_reflns_theta_min 2.26
_diffrn_standards_decay_% 0.0
_exptl_absorpt_coefficient_mu 0.704
_exptl_absorpt_correction_T_max 1.00000
_exptl_absorpt_correction_T_min 0.88226
_exptl_absorpt_correction_type multi-scan
_exptl_absorpt_process_details
;
CrysAlis RED, Oxford Diffraction Ltd.,
Version 1.171.31.5 (release 28-08-2006 CrysAlis171 .NET)
(compiled Aug 28 2006,13:05:05)
Empirical absorption correction using spherical harmonics,
 implemented in SCALE3 ABSPACK scaling algorithm.
;
_exptl_crystal_colour colourless
_exptl_crystal_density_diffrn 1.275
_exptl_crystal_density_method 'not measured'
_exptl_crystal_description plate
_exptl_crystal_F_000 1296
_exptl_crystal_size_max 0.3
_exptl_crystal_size_mid 0.2
_exptl_crystal_size_min 0.2
_refine_diff_density_max 0.987
_refine_diff_density_min -0.458
_refine_diff_density_rms 0.068
_refine_ls_extinction_method none
_refine_ls_goodness_of_fit_ref 0.900
_refine_ls_hydrogen_treatment constr
_refine_ls_matrix_type full
_refine_ls_number_parameters 330
_refine_ls_number_reflns 11169
_refine_ls_number_restraints 0
_refine_ls_restrained_S_all 0.900
_refine_ls_R_factor_all 0.0704
_refine_ls_R_factor_gt 0.0338
_refine_ls_shift/su_max 0.002
_refine_ls_shift/su_mean 0.000
_refine_ls_structure_factor_coef Fsqd
_refine_ls_weighting_details 'calc w=1/[\s^2^(Fo^2^)+(0.0483P)^2^+0.0000P] where P=(Fo^2^+2Fc^2^)/3'
_refine_ls_weighting_scheme calc
_refine_ls_wR_factor_gt 0.0792
_refine_ls_wR_factor_ref 0.0906
_reflns_number_gt 6127
_reflns_number_total 11169
_reflns_threshold_expression >2\s(I)
_cod_data_source_file om100325v_si_002.cif
_cod_data_source_block compound9
_cod_depositor_comments
;
The following automatic conversions were performed:

'_symmetry_cell_setting' value 'Monoclinic' changed to 'monoclinic'
according to /home/saulius/struct/CIF-dictionaries/cif_core.dic
dictionary named 'cif_core.dic' version 2.4.1 from 2010-06-29.

Automatic conversion script
Id: cif_fix_values 1715 2011-07-08 13:25:40Z adriana 
;
_cod_original_sg_symbol_H-M P21/n
_cod_database_code 4066160

loop_
_symmetry_equiv_pos_as_xyz
'x, y, z'
'-x+1/2, y+1/2, -z+1/2'
'-x, -y, -z'
'x-1/2, -y-1/2, z-1/2'

loop_
_atom_site_label
_atom_site_type_symbol
_atom_site_fract_x
_atom_site_fract_y
_atom_site_fract_z
_atom_site_U_iso_or_equiv
_atom_site_adp_type
_atom_site_occupancy
_atom_site_symmetry_multiplicity
_atom_site_calc_flag
_atom_site_refinement_flags
Pd1 Pd 0.887388(13) 0.215335(7) 0.879600(10) 0.03712(6) Uani 1 1 d .
P1 P 1.06242(5) 0.28093(3) 0.88686(4) 0.04658(13) Uani 1 1 d .
P2 P 0.71418(5) 0.16556(3) 0.90371(4) 0.04315(13) Uani 1 1 d .
O1 O 0.93325(12) 0.11956(7) 0.81745(10) 0.0497(4) Uani 1 1 d .
O2 O 0.85306(18) 0.15653(10) 0.68276(11) 0.0791(5) Uani 1 1 d .
C6 C 0.74576(19) 0.30195(11) 0.98012(14) 0.0461(5) Uani 1 1 d .
C26 C 0.9441(2) 0.03553(12) 0.70355(16) 0.0599(6) Uani 1 1 d .
C5 C 0.7269(2) 0.35663(13) 1.03634(15) 0.0577(6) Uani 1 1 d .
H5 H 0.6575 0.3558 1.0558 0.069 Uiso 1 1 calc R
C2 C 0.93317(19) 0.35920(11) 0.97873(14) 0.0486(5) Uani 1 1 d .
C9 C 1.0886(2) 0.31668(13) 0.78291(17) 0.0622(6) Uani 1 1 d .
C13 C 1.1972(2) 0.23318(16) 0.95915(16) 0.0654(7) Uani 1 1 d .
C8 C 0.64901(19) 0.24498(13) 0.94724(16) 0.0550(6) Uani 1 1 d .
H8A H 0.5845 0.2665 0.9022 0.066 Uiso 1 1 calc R
H8B H 0.6159 0.2287 0.9941 0.066 Uiso 1 1 calc R
C17 C 0.59129(19) 0.13494(13) 0.80875(15) 0.0543(6) Uani 1 1 d .
C21 C 0.7517(2) 0.09654(13) 0.99443(16) 0.0591(6) Uani 1 1 d .
C1 C 0.85103(19) 0.30029(10) 0.95129(14) 0.0428(5) Uani 1 1 d .
C3 C 0.9126(2) 0.41405(12) 1.03419(14) 0.0550(6) Uani 1 1 d .
H3 H 0.9681 0.4522 1.0516 0.066 Uiso 1 1 calc R
C29 C 0.9162(3) -0.02604(14) 0.7578(2) 0.0768(8) Uani 1 1 d .
H29 H 0.9488 -0.0213 0.8173 0.092 Uiso 1 1 calc R
C24 C 0.8340(3) 0.03656(14) 0.97287(19) 0.0799(8) Uani 1 1 d .
H24A H 0.9033 0.0596 0.9612 0.120 Uiso 1 1 calc R
H24B H 0.7909 0.0092 0.9227 0.120 Uiso 1 1 calc R
H24C H 0.8592 0.0033 1.0212 0.120 Uiso 1 1 calc R
C4 C 0.8106(2) 0.41224(13) 1.06351(15) 0.0627(6) Uani 1 1 d .
H4 H 0.7980 0.4485 1.1017 0.075 Uiso 1 1 calc R
C25 C 0.9055(2) 0.11102(11) 0.73555(16) 0.0493(5) Uani 1 1 d .
C22 C 0.8240(2) 0.13937(15) 1.07544(16) 0.0748(7) Uani 1 1 d .
H22A H 0.7765 0.1799 1.0873 0.112 Uiso 1 1 calc R
H22B H 0.8969 0.1583 1.0649 0.112 Uiso 1 1 calc R
H22C H 0.8436 0.1064 1.1244 0.112 Uiso 1 1 calc R
C19 C 0.6203(2) 0.05880(14) 0.77526(19) 0.0773(8) Uani 1 1 d .
H19A H 0.5600 0.0464 0.7232 0.116 Uiso 1 1 calc R
H19B H 0.6215 0.0216 0.8185 0.116 Uiso 1 1 calc R
H19C H 0.6976 0.0609 0.7631 0.116 Uiso 1 1 calc R
C20 C 0.4662(2) 0.13103(17) 0.8270(2) 0.0839(9) Uani 1 1 d .
H20A H 0.4468 0.1785 0.8471 0.126 Uiso 1 1 calc R
H20B H 0.4672 0.0941 0.8705 0.126 Uiso 1 1 calc R
H20C H 0.4068 0.1180 0.7747 0.126 Uiso 1 1 calc R
C15 C 1.1672(3) 0.2237(2) 1.0460(2) 0.1254(17) Uani 1 1 d .
H15A H 1.2229 0.1894 1.0815 0.188 Uiso 1 1 calc R
H15B H 1.0868 0.2047 1.0365 0.188 Uiso 1 1 calc R
H15C H 1.1730 0.2709 1.0748 0.188 Uiso 1 1 calc R
C10 C 0.9627(3) 0.34182(18) 0.7294(2) 0.1037(11) Uani 1 1 d .
H10A H 0.9693 0.3646 0.6765 0.156 Uiso 1 1 calc R
H10B H 0.9302 0.3770 0.7624 0.156 Uiso 1 1 calc R
H10C H 0.9104 0.2995 0.7161 0.156 Uiso 1 1 calc R
C23 C 0.6425(3) 0.06050(17) 1.0163(2) 0.0897(9) Uani 1 1 d .
H23A H 0.6685 0.0331 1.0694 0.135 Uiso 1 1 calc R
H23B H 0.6036 0.0274 0.9703 0.135 Uiso 1 1 calc R
H23C H 0.5869 0.0985 1.0227 0.135 Uiso 1 1 calc R
C12 C 1.1294(3) 0.25513(16) 0.73318(18) 0.0786(8) Uani 1 1 d .
H12A H 1.1275 0.2723 0.6760 0.118 Uiso 1 1 calc R
H12B H 1.0767 0.2132 0.7292 0.118 Uiso 1 1 calc R
H12C H 1.2100 0.2408 0.7627 0.118 Uiso 1 1 calc R
C18 C 0.5871(2) 0.19341(16) 0.73814(18) 0.0757(8) Uani 1 1 d .
H18A H 0.6632 0.1947 0.7241 0.114 Uiso 1 1 calc R
H18B H 0.5707 0.2413 0.7589 0.114 Uiso 1 1 calc R
H18C H 0.5248 0.1808 0.6873 0.114 Uiso 1 1 calc R
C7 C 1.0422(3) 0.36565(14) 0.9447(2) 0.0901(11) Uani 1 1 d .
H7A H 1.1128 0.3740 0.9924 0.108 Uiso 1 1 calc R
H7B H 1.0332 0.4079 0.9057 0.108 Uiso 1 1 calc R
C16 C 1.3146(2) 0.27684(17) 0.9727(2) 0.0901(10) Uani 1 1 d .
H16A H 1.3766 0.2527 1.0162 0.135 Uiso 1 1 calc R
H16B H 1.3030 0.3264 0.9913 0.135 Uiso 1 1 calc R
H16C H 1.3377 0.2788 0.9193 0.135 Uiso 1 1 calc R
C14 C 1.2113(2) 0.15651(15) 0.9217(2) 0.0854(9) Uani 1 1 d .
H14A H 1.2293 0.1621 0.8667 0.128 Uiso 1 1 calc R
H14B H 1.1377 0.1291 0.9141 0.128 Uiso 1 1 calc R
H14C H 1.2756 0.1302 0.9609 0.128 Uiso 1 1 calc R
C27 C 0.8902(5) 0.0266(2) 0.6090(2) 0.181(3) Uani 1 1 d .
H27A H 0.9253 -0.0157 0.5884 0.272 Uiso 1 1 calc R
H27B H 0.9055 0.0704 0.5792 0.272 Uiso 1 1 calc R
H27C H 0.8050 0.0194 0.5982 0.272 Uiso 1 1 calc R
C11 C 1.1764(3) 0.38192(16) 0.7944(2) 0.0942(10) Uani 1 1 d .
H11A H 1.2548 0.3659 0.8270 0.141 Uiso 1 1 calc R
H11B H 1.1490 0.4214 0.8249 0.141 Uiso 1 1 calc R
H11C H 1.1807 0.3994 0.7386 0.141 Uiso 1 1 calc R
C28 C 1.0828(3) 0.03614(17) 0.7222(3) 0.1089(12) Uani 1 1 d .
H28A H 1.1091 -0.0083 0.6996 0.163 Uiso 1 1 calc R
H28B H 1.1177 0.0385 0.7837 0.163 Uiso 1 1 calc R
H28C H 1.1077 0.0787 0.6951 0.163 Uiso 1 1 calc R
C30 C 0.8527(3) -0.08484(19) 0.7328(3) 0.1254(14) Uani 1 1 d .
H30A H 0.8176 -0.0928 0.6742 0.151 Uiso 1 1 calc R
H30B H 0.8420 -0.1193 0.7735 0.151 Uiso 1 1 calc R

loop_
_atom_site_aniso_label
_atom_site_aniso_U_11
_atom_site_aniso_U_22
_atom_site_aniso_U_33
_atom_site_aniso_U_23
_atom_site_aniso_U_13
_atom_site_aniso_U_12
Pd1 0.03803(9) 0.03298(8) 0.04349(10) -0.00574(6) 0.01624(6) -0.00166(6)
P1 0.0476(3) 0.0425(3) 0.0561(3) -0.0142(2) 0.0251(3) -0.0131(2)
P2 0.0373(3) 0.0434(3) 0.0524(3) -0.0007(2) 0.0181(2) -0.0011(2)
O1 0.0557(9) 0.0425(8) 0.0536(9) -0.0128(7) 0.0192(7) 0.0020(6)
O2 0.1177(16) 0.0549(10) 0.0644(12) 0.0060(9) 0.0233(11) 0.0243(10)
C6 0.0536(12) 0.0432(11) 0.0448(12) 0.0014(9) 0.0184(10) 0.0110(9)
C26 0.0844(18) 0.0426(12) 0.0526(14) -0.0088(10) 0.0176(12) 0.0079(11)
C5 0.0626(14) 0.0579(14) 0.0582(15) -0.0093(12) 0.0257(12) 0.0134(12)
C2 0.0586(13) 0.0393(11) 0.0506(13) -0.0077(9) 0.0191(10) 0.0018(9)
C9 0.0749(17) 0.0481(13) 0.0720(17) 0.0019(12) 0.0338(14) -0.0158(12)
C13 0.0452(13) 0.0941(19) 0.0542(15) -0.0030(13) 0.0081(11) -0.0159(12)
C8 0.0501(12) 0.0568(13) 0.0643(15) -0.0083(12) 0.0259(11) 0.0048(11)
C17 0.0383(11) 0.0605(14) 0.0624(15) -0.0111(11) 0.0099(10) -0.0082(10)
C21 0.0608(14) 0.0575(14) 0.0652(16) 0.0155(12) 0.0273(12) -0.0030(11)
C1 0.0533(12) 0.0357(10) 0.0438(11) -0.0031(8) 0.0203(10) 0.0055(8)
C3 0.0755(16) 0.0373(11) 0.0513(13) -0.0065(10) 0.0151(12) 0.0050(10)
C29 0.088(2) 0.0527(15) 0.094(2) -0.0137(14) 0.0318(17) 0.0069(14)
C24 0.092(2) 0.0620(16) 0.094(2) 0.0254(15) 0.0396(17) 0.0128(15)
C4 0.0833(17) 0.0521(14) 0.0572(15) -0.0116(11) 0.0263(13) 0.0185(13)
C25 0.0534(13) 0.0397(11) 0.0598(15) -0.0050(11) 0.0238(11) -0.0020(9)
C22 0.0809(18) 0.0803(19) 0.0628(17) 0.0174(14) 0.0180(14) 0.0019(15)
C19 0.0671(17) 0.0682(17) 0.094(2) -0.0291(15) 0.0174(15) -0.0157(13)
C20 0.0484(14) 0.101(2) 0.105(2) -0.0172(18) 0.0239(15) -0.0150(14)
C15 0.0620(18) 0.257(5) 0.0533(18) 0.020(2) 0.0079(14) -0.032(2)
C10 0.105(3) 0.084(2) 0.117(3) 0.046(2) 0.020(2) 0.0030(18)
C23 0.084(2) 0.095(2) 0.101(2) 0.0269(18) 0.0434(18) -0.0165(17)
C12 0.108(2) 0.0743(17) 0.0657(18) -0.0072(15) 0.0438(17) -0.0188(17)
C18 0.0718(18) 0.0859(19) 0.0619(17) -0.0052(15) 0.0043(14) -0.0066(15)
C7 0.103(2) 0.0632(16) 0.130(3) -0.0576(17) 0.077(2) -0.0446(15)
C16 0.0514(15) 0.122(3) 0.100(2) -0.0328(19) 0.0242(15) -0.0270(15)
C14 0.0551(16) 0.0717(18) 0.118(3) 0.0163(17) 0.0022(16) 0.0003(13)
C27 0.349(7) 0.092(3) 0.062(2) -0.0372(19) -0.019(3) 0.082(4)
C11 0.117(2) 0.0754(19) 0.110(2) -0.0118(17) 0.066(2) -0.0440(17)
C28 0.106(3) 0.0688(19) 0.177(4) -0.021(2) 0.082(3) 0.0128(17)
C30 0.142(3) 0.072(2) 0.173(4) -0.032(2) 0.061(3) -0.022(2)

loop_
_atom_type_symbol
_atom_type_description
_atom_type_scat_dispersion_real
_atom_type_scat_dispersion_imag
_atom_type_scat_source
C C 0.0033 0.0016 'International Tables Vol C Tables 4.2.6.8 and 6.1.1.4'
H H 0.0000 0.0000 'International Tables Vol C Tables 4.2.6.8 and 6.1.1.4'
O O 0.0106 0.0060 'International Tables Vol C Tables 4.2.6.8 and 6.1.1.4'
P P 0.1023 0.0942 'International Tables Vol C Tables 4.2.6.8 and 6.1.1.4'
Pd Pd -0.9988 1.0072 'International Tables Vol C Tables 4.2.6.8 and 6.1.1.4'

loop_
_geom_angle_atom_site_label_1
_geom_angle_atom_site_label_2
_geom_angle_atom_site_label_3
_geom_angle
C1 Pd1 O1 173.60(7)
C1 Pd1 P2 83.25(6)
O1 Pd1 P2 95.43(4)
C1 Pd1 P1 83.83(6)
O1 Pd1 P1 96.75(5)
P2 Pd1 P1 165.78(2)
C7 P1 C9 103.44(13)
C7 P1 C13 105.30(15)
C9 P1 C13 113.71(12)
C7 P1 Pd1 103.09(8)
C9 P1 Pd1 118.03(8)
C13 P1 Pd1 111.45(8)
C8 P2 C21 104.93(12)
C8 P2 C17 103.89(11)
C21 P2 C17 113.97(11)
C8 P2 Pd1 102.60(8)
C21 P2 Pd1 110.62(8)
C17 P2 Pd1 118.87(8)
C25 O1 Pd1 123.57(13)
C5 C6 C1 121.5(2)
C5 C6 C8 118.84(19)
C1 C6 C8 119.63(18)
C27 C26 C29 114.5(3)
C27 C26 C28 109.5(3)
C29 C26 C28 105.2(2)
C27 C26 C25 110.5(2)
C29 C26 C25 109.46(19)
C28 C26 C25 107.4(2)
C4 C5 C6 120.2(2)
C4 C5 H5 119.9
C6 C5 H5 119.9
C3 C2 C1 121.3(2)
C3 C2 C7 118.5(2)
C1 C2 C7 120.15(18)
C12 C9 C11 109.8(2)
C12 C9 C10 107.5(2)
C11 C9 C10 109.7(2)
C12 C9 P1 111.04(18)
C11 C9 P1 114.26(19)
C10 C9 P1 104.22(18)
C15 C13 C14 109.1(3)
C15 C13 C16 109.3(2)
C14 C13 C16 109.8(2)
C15 C13 P1 105.23(19)
C14 C13 P1 109.05(17)
C16 C13 P1 114.1(2)
C6 C8 P2 108.94(14)
C6 C8 H8A 109.9
P2 C8 H8A 109.9
C6 C8 H8B 109.9
P2 C8 H8B 109.9
H8A C8 H8B 108.3
C18 C17 C19 108.8(2)
C18 C17 C20 108.6(2)
C19 C17 C20 108.9(2)
C18 C17 P2 105.47(15)
C19 C17 P2 110.97(16)
C20 C17 P2 113.96(18)
C24 C21 C23 110.2(2)
C24 C21 C22 108.0(2)
C23 C21 C22 108.3(2)
C24 C21 P2 108.89(16)
C23 C21 P2 114.81(18)
C22 C21 P2 106.38(16)
C6 C1 C2 116.57(18)
C6 C1 Pd1 121.80(15)
C2 C1 Pd1 121.55(15)
C4 C3 C2 120.3(2)
C4 C3 H3 119.8
C2 C3 H3 119.8
C30 C29 C26 128.4(3)
C30 C29 H29 115.8
C26 C29 H29 115.8
C21 C24 H24A 109.5
C21 C24 H24B 109.5
H24A C24 H24B 109.5
C21 C24 H24C 109.5
H24A C24 H24C 109.5
H24B C24 H24C 109.5
C3 C4 C5 120.0(2)
C3 C4 H4 120.0
C5 C4 H4 120.0
O2 C25 O1 125.2(2)
O2 C25 C26 119.5(2)
O1 C25 C26 115.3(2)
C21 C22 H22A 109.5
C21 C22 H22B 109.5
H22A C22 H22B 109.5
C21 C22 H22C 109.5
H22A C22 H22C 109.5
H22B C22 H22C 109.5
C17 C19 H19A 109.5
C17 C19 H19B 109.5
H19A C19 H19B 109.5
C17 C19 H19C 109.5
H19A C19 H19C 109.5
H19B C19 H19C 109.5
C17 C20 H20A 109.5
C17 C20 H20B 109.5
H20A C20 H20B 109.5
C17 C20 H20C 109.5
H20A C20 H20C 109.5
H20B C20 H20C 109.5
C13 C15 H15A 109.5
C13 C15 H15B 109.5
H15A C15 H15B 109.5
C13 C15 H15C 109.5
H15A C15 H15C 109.5
H15B C15 H15C 109.5
C9 C10 H10A 109.5
C9 C10 H10B 109.5
H10A C10 H10B 109.5
C9 C10 H10C 109.5
H10A C10 H10C 109.5
H10B C10 H10C 109.5
C21 C23 H23A 109.5
C21 C23 H23B 109.5
H23A C23 H23B 109.5
C21 C23 H23C 109.5
H23A C23 H23C 109.5
H23B C23 H23C 109.5
C9 C12 H12A 109.5
C9 C12 H12B 109.5
H12A C12 H12B 109.5
C9 C12 H12C 109.5
H12A C12 H12C 109.5
H12B C12 H12C 109.5
C17 C18 H18A 109.5
C17 C18 H18B 109.5
H18A C18 H18B 109.5
C17 C18 H18C 109.5
H18A C18 H18C 109.5
H18B C18 H18C 109.5
C2 C7 P1 110.40(15)
C2 C7 H7A 109.6
P1 C7 H7A 109.6
C2 C7 H7B 109.6
P1 C7 H7B 109.6
H7A C7 H7B 108.1
C13 C16 H16A 109.5
C13 C16 H16B 109.5
H16A C16 H16B 109.5
C13 C16 H16C 109.5
H16A C16 H16C 109.5
H16B C16 H16C 109.5
C13 C14 H14A 109.5
C13 C14 H14B 109.5
H14A C14 H14B 109.5
C13 C14 H14C 109.5
H14A C14 H14C 109.5
H14B C14 H14C 109.5
C26 C27 H27A 109.5
C26 C27 H27B 109.5
H27A C27 H27B 109.5
C26 C27 H27C 109.5
H27A C27 H27C 109.5
H27B C27 H27C 109.5
C9 C11 H11A 109.5
C9 C11 H11B 109.5
H11A C11 H11B 109.5
C9 C11 H11C 109.5
H11A C11 H11C 109.5
H11B C11 H11C 109.5
C26 C28 H28A 109.5
C26 C28 H28B 109.5
H28A C28 H28B 109.5
C26 C28 H28C 109.5
H28A C28 H28C 109.5
H28B C28 H28C 109.5
C29 C30 H30A 120.0
C29 C30 H30B 120.0
H30A C30 H30B 120.0

loop_
_geom_bond_atom_site_label_1
_geom_bond_atom_site_label_2
_geom_bond_distance
Pd1 C1 2.0187(19)
Pd1 O1 2.1235(14)
Pd1 P2 2.3085(9)
Pd1 P1 2.3119(9)
P1 C7 1.828(2)
P1 C9 1.878(3)
P1 C13 1.882(3)
P2 C8 1.834(2)
P2 C21 1.872(2)
P2 C17 1.867(2)
O1 C25 1.273(3)
O2 C25 1.217(3)
C6 C5 1.387(3)
C6 C1 1.405(3)
C6 C8 1.504(3)
C26 C27 1.484(4)
C26 C29 1.493(4)
C26 C28 1.545(4)
C26 C25 1.556(3)
C5 C4 1.378(3)
C5 H5 0.9300
C2 C3 1.388(3)
C2 C1 1.412(3)
C2 C7 1.498(3)
C9 C12 1.508(4)
C9 C11 1.529(3)
C9 C10 1.545(4)
C13 C15 1.526(4)
C13 C14 1.529(4)
C13 C16 1.528(3)
C8 H8A 0.9700
C8 H8B 0.9700
C17 C18 1.534(3)
C17 C19 1.539(3)
C17 C20 1.544(3)
C21 C24 1.533(3)
C21 C23 1.534(3)
C21 C22 1.549(4)
C3 C4 1.374(3)
C3 H3 0.9300
C29 C30 1.288(4)
C29 H29 0.9300
C24 H24A 0.9600
C24 H24B 0.9600
C24 H24C 0.9600
C4 H4 0.9300
C22 H22A 0.9600
C22 H22B 0.9600
C22 H22C 0.9600
C19 H19A 0.9600
C19 H19B 0.9600
C19 H19C 0.9600
C20 H20A 0.9600
C20 H20B 0.9600
C20 H20C 0.9600
C15 H15A 0.9600
C15 H15B 0.9600
C15 H15C 0.9600
C10 H10A 0.9600
C10 H10B 0.9600
C10 H10C 0.9600
C23 H23A 0.9600
C23 H23B 0.9600
C23 H23C 0.9600
C12 H12A 0.9600
C12 H12B 0.9600
C12 H12C 0.9600
C18 H18A 0.9600
C18 H18B 0.9600
C18 H18C 0.9600
C7 H7A 0.9700
C7 H7B 0.9700
C16 H16A 0.9600
C16 H16B 0.9600
C16 H16C 0.9600
C14 H14A 0.9600
C14 H14B 0.9600
C14 H14C 0.9600
C27 H27A 0.9600
C27 H27B 0.9600
C27 H27C 0.9600
C11 H11A 0.9600
C11 H11B 0.9600
C11 H11C 0.9600
C28 H28A 0.9600
C28 H28B 0.9600
C28 H28C 0.9600
C30 H30A 0.9300
C30 H30B 0.9300

loop_
_geom_torsion_atom_site_label_1
_geom_torsion_atom_site_label_2
_geom_torsion_atom_site_label_3
_geom_torsion_atom_site_label_4
_geom_torsion
C1 Pd1 P1 C7 -3.79(13)
O1 Pd1 P1 C7 -177.37(13)
P2 Pd1 P1 C7 -28.63(16)
C1 Pd1 P1 C9 -116.99(11)
O1 Pd1 P1 C9 69.42(10)
P2 Pd1 P1 C9 -141.83(12)
C1 Pd1 P1 C13 108.70(11)
O1 Pd1 P1 C13 -64.89(10)
P2 Pd1 P1 C13 83.86(12)
C1 Pd1 P2 C8 12.55(10)
O1 Pd1 P2 C8 -173.74(9)
P1 Pd1 P2 C8 37.42(13)
C1 Pd1 P2 C21 -98.93(11)
O1 Pd1 P2 C21 74.78(10)
P1 Pd1 P2 C21 -74.06(12)
C1 Pd1 P2 C17 126.39(11)
O1 Pd1 P2 C17 -59.90(10)
P1 Pd1 P2 C17 151.26(11)
C1 Pd1 O1 C25 173.2(6)
P2 Pd1 O1 C25 95.36(16)
P1 Pd1 O1 C25 -91.99(16)
C1 C6 C5 C4 1.8(4)
C8 C6 C5 C4 -176.1(2)
C7 P1 C9 C12 169.8(2)
C13 P1 C9 C12 56.1(2)
Pd1 P1 C9 C12 -77.2(2)
C7 P1 C9 C11 44.9(2)
C13 P1 C9 C11 -68.8(2)
Pd1 P1 C9 C11 157.87(18)
C7 P1 C9 C10 -74.8(2)
C13 P1 C9 C10 171.50(18)
Pd1 P1 C9 C10 38.2(2)
C7 P1 C13 C15 55.7(2)
C9 P1 C13 C15 168.2(2)
Pd1 P1 C13 C15 -55.4(2)
C7 P1 C13 C14 172.60(18)
C9 P1 C13 C14 -74.9(2)
Pd1 P1 C13 C14 61.52(19)
C7 P1 C13 C16 -64.2(2)
C9 P1 C13 C16 48.4(2)
Pd1 P1 C13 C16 -175.25(17)
C5 C6 C8 P2 -162.66(17)
C1 C6 C8 P2 19.5(3)
C21 P2 C8 C6 96.16(18)
C17 P2 C8 C6 -143.90(17)
Pd1 P2 C8 C6 -19.50(18)
C8 P2 C17 C18 74.08(18)
C21 P2 C17 C18 -172.32(16)
Pd1 P2 C17 C18 -39.06(18)
C8 P2 C17 C19 -168.25(17)
C21 P2 C17 C19 -54.6(2)
Pd1 P2 C17 C19 78.61(18)
C8 P2 C17 C20 -44.9(2)
C21 P2 C17 C20 68.7(2)
Pd1 P2 C17 C20 -158.06(16)
C8 P2 C21 C24 -166.38(18)
C17 P2 C21 C24 80.6(2)
Pd1 P2 C21 C24 -56.41(19)
C8 P2 C21 C23 69.6(2)
C17 P2 C21 C23 -43.4(2)
Pd1 P2 C21 C23 179.53(17)
C8 P2 C21 C22 -50.18(18)
C17 P2 C21 C22 -163.16(16)
Pd1 P2 C21 C22 59.79(17)
C5 C6 C1 C2 -3.3(3)
C8 C6 C1 C2 174.6(2)
C5 C6 C1 Pd1 173.57(17)
C8 C6 C1 Pd1 -8.6(3)
C3 C2 C1 C6 2.5(3)
C7 C2 C1 C6 -174.4(2)
C3 C2 C1 Pd1 -174.32(16)
C7 C2 C1 Pd1 8.7(3)
O1 Pd1 C1 C6 -82.9(7)
P2 Pd1 C1 C6 -4.44(17)
P1 Pd1 C1 C6 -178.48(18)
O1 Pd1 C1 C2 93.8(6)
P2 Pd1 C1 C2 172.25(18)
P1 Pd1 C1 C2 -1.78(17)
C1 C2 C3 C4 -0.3(3)
C7 C2 C3 C4 176.8(3)
C27 C26 C29 C30 0.4(5)
C28 C26 C29 C30 -119.8(3)
C25 C26 C29 C30 125.0(3)
C2 C3 C4 C5 -1.4(4)
C6 C5 C4 C3 0.7(4)
Pd1 O1 C25 O2 2.1(3)
Pd1 O1 C25 C26 -178.05(14)
C27 C26 C25 O2 -9.5(4)
C29 C26 C25 O2 -136.4(2)
C28 C26 C25 O2 109.9(3)
C27 C26 C25 O1 170.7(3)
C29 C26 C25 O1 43.8(3)
C28 C26 C25 O1 -70.0(3)
C3 C2 C7 P1 171.51(18)
C1 C2 C7 P1 -11.4(3)
C9 P1 C7 C2 132.1(2)
C13 P1 C7 C2 -108.3(2)
Pd1 P1 C7 C2 8.6(2)
